data_9000577
loop_
_publ_author_name
'Hill, R. J.'

_publ_section_title
;
 The crystal structure of phosphophyllite
;
_journal_name_full 'American Mineralogist'
_journal_page_first 812
_journal_page_last 817
_journal_volume 62
_journal_year 1977
_chemical_formula_sum 'Fe H8 O12 P2 Zn2'
_chemical_name_mineral Phosphophyllite
_space_group_IT_number 14
_symmetry_space_group_name_Hall '-P 2ybc'
_symmetry_space_group_name_H-M 'P 1 21/c 1'
_cell_angle_alpha 90
_cell_angle_beta 121.14
_cell_angle_gamma 90
_cell_length_a 10.378
_cell_length_b 5.084
_cell_length_c 10.553
_cell_formula_units_Z 2
_cell_volume 476.564
_database_code_amcsd 0000588
_exptl_crystal_density_diffrn 3.126
_cod_original_formula_sum 'Fe Zn2 P2 O12 H8'
_cod_database_code 9000577

loop_
_space_group_symop_operation_xyz
x,y,z
x,1/2-y,1/2+z
-x,1/2+y,1/2-z
-x,-y,-z

loop_
_atom_site_aniso_label
_atom_site_aniso_U_11
_atom_site_aniso_U_22
_atom_site_aniso_U_33
_atom_site_aniso_U_12
_atom_site_aniso_U_13
_atom_site_aniso_U_23
Fe 0.01143 0.00902 0.01033 0.00117 0.00565 0.00109
Zn 0.01283 0.00732 0.01029 -0.00071 0.00707 -0.00009
P 0.00731 0.00626 0.00901 0.00016 0.00451 -0.00065
O1 0.02998 0.01702 0.02439 -0.00801 0.01992 -0.00814
O2 0.02039 0.01899 0.03224 -0.00069 0.01829 -0.00186
O3 0.00879 0.01113 0.01364 0.00092 0.00203 -0.00256
O4 0.01639 0.00877 0.02563 -0.00389 0.01301 -0.00372
O5 0.01399 0.01467 0.00868 0.00389 0.00488 -0.00163
O6 0.01759 0.01034 0.01777 -0.00435 0.01382 -0.00395

loop_
_atom_site_label
_atom_site_fract_x
_atom_site_fract_y
_atom_site_fract_z
_atom_site_U_iso_or_equiv
Fe 0.00000 0.00000 0.00000 ?
Zn 0.50024 0.31002 0.35646 ?
P 0.68924 0.28707 0.19476 ?
O1 -0.00460 0.29580 0.13920 ?
O2 0.18030 0.28970 0.50300 ?
O3 0.85420 0.25820 0.31580 ?
O4 0.35260 0.07280 0.34200 ?
O5 0.66170 0.13230 0.05820 ?
O6 0.58600 0.15270 0.24450 ?
H1 -0.03000 0.27600 0.19500 0.02533
H2 0.05400 0.40300 0.17700 0.05573
H3 0.23100 0.35800 0.49100 0.10132
H4 0.21900 0.15400 0.54700 0.12665

loop_
_cod_related_entry_id
_cod_related_entry_database
_cod_related_entry_code
1 AMCSD 0000588
